data_2012063
loop_
_publ_author_name
'Grintselev-Knyazev, Gennadii V.'
'Lyssenko, Konstantin A.'
'Antipin, Mikhail Yu.'
'Knyazev, Sergey P.'
'Kirin, Valerii N.'
'Chernyshev, Eugenii A.'

_publ_section_title
;
 Two isostructural carboranes:
 3-phenyl-1,2-dicarba-<i>closo</i>-dodecaborane(12) and
 1-phenyl-1,7-dicarba-<i>closo</i>-dodecaborane(12)
;
_journal_issue 7
_journal_name_full 'Acta Crystallographica Section C'
_journal_page_first 827
_journal_page_last 829
_journal_paper_doi 10.1107/S0108270101005455
_journal_volume 57
_journal_year 2001
_chemical_formula_iupac 'C8 H16 B10'
_chemical_formula_moiety 'C8 H16 B10'
_chemical_formula_sum 'C8 H16 B10'
_chemical_formula_weight 220.31
_chemical_name_common 1-phenyl-1,7-dicarba-closo-dodecaborane(12)
_chemical_name_systematic
;
1-phenyl-1,7-dicarba-closo-dodecaborane(12)
;
_space_group_IT_number 14
_symmetry_cell_setting monoclinic
_symmetry_space_group_name_Hall '-P 2ybc'
_symmetry_space_group_name_H-M 'P 1 21/c 1'
_cell_angle_alpha 90
_cell_angle_beta 106.07(3)
_cell_angle_gamma 90
_cell_formula_units_Z 4
_cell_length_a 10.350(2)
_cell_length_b 9.449(2)
_cell_length_c 13.763(3)
_cell_measurement_reflns_used 24
_cell_measurement_temperature 163(2)
_cell_measurement_theta_max 14
_cell_measurement_theta_min 10
_cell_volume 1293.4(5)
_computing_cell_refinement P3
_computing_data_collection 'P3 (Siemens, 1989)'
_computing_data_reduction 'XDISK (Siemens, 1991)'
_computing_molecular_graphics SHELXTL
_computing_publication_material SHELXTL
_computing_structure_refinement SHELXTL
_computing_structure_solution 'SHELXTL (Bruker, 1998)'
_diffrn_ambient_temperature 163(2)
_diffrn_measured_fraction_theta_full .99
_diffrn_measured_fraction_theta_max .99
_diffrn_measurement_device_type 'Syntex P2~1~'
_diffrn_measurement_method \q/2\q
_diffrn_radiation_monochromator graphite
_diffrn_radiation_source 'fine-focus sealed tube'
_diffrn_radiation_type MoK\a
_diffrn_radiation_wavelength .71073
_diffrn_reflns_av_R_equivalents .027
_diffrn_reflns_av_sigmaI/netI .126
_diffrn_reflns_limit_h_max 15
_diffrn_reflns_limit_h_min 0
_diffrn_reflns_limit_k_max 14
_diffrn_reflns_limit_k_min 0
_diffrn_reflns_limit_l_max 20
_diffrn_reflns_limit_l_min -21
_diffrn_reflns_number 5094
_diffrn_reflns_theta_full 33.07
_diffrn_reflns_theta_max 33.07
_diffrn_reflns_theta_min 2.05
_diffrn_standards_decay_% 2
_diffrn_standards_interval_count 98
_diffrn_standards_number 2
_exptl_absorpt_coefficient_mu .052
_exptl_absorpt_correction_type none
_exptl_crystal_colour colourless
_exptl_crystal_density_diffrn 1.131
_exptl_crystal_density_method 'not measured'
_exptl_crystal_description prism
_exptl_crystal_F_000 456
_exptl_crystal_size_max .30
_exptl_crystal_size_mid .25
_exptl_crystal_size_min .20
_refine_diff_density_max .240
_refine_diff_density_min -.186
_refine_ls_extinction_method none
_refine_ls_goodness_of_fit_ref .879
_refine_ls_hydrogen_treatment refall
_refine_ls_matrix_type full
_refine_ls_number_parameters 227
_refine_ls_number_reflns 4872
_refine_ls_number_restraints 0
_refine_ls_restrained_S_all .879
_refine_ls_R_factor_all .126
_refine_ls_R_factor_gt .049
_refine_ls_shift/su_max .013
_refine_ls_shift/su_mean .002
_refine_ls_structure_factor_coef Fsqd
_refine_ls_weighting_details 'calc w = 1/[\s^2^(Fo^2^)+(0.0599P)^2^] where P=(Fo^2^+2Fc^2^)/3'
_refine_ls_weighting_scheme calc
_refine_ls_wR_factor_ref .115
_reflns_number_gt 2765
_reflns_number_total 4872
_reflns_threshold_expression I>2\s(I)
_cod_data_source_file av1073.cif
_cod_data_source_block II
_cod_depositor_comments
;
The following automatic conversions were performed:
'_symmetry_cell_setting' value 'Monoclinic' changed to 'monoclinic'
according to '/home/saulius/struct/CIF-dictionaries/cif_core.dic'
dictionary named 'cif_core.dic' version 2.4.1 from 2010-06-29.

Automatic conversion script
Id: cif_fix_enum 1527 2010-12-29 10:47:43Z saulius 

The following automatic conversions were performed:

'_symmetry_cell_setting' value 'Monoclinic' changed to 'monoclinic'
according to /home/saulius/struct/CIF-dictionaries/cif_core.dic
dictionary named 'cif_core.dic' version 2.4.1 from 2010-06-29.

Automatic conversion script
Id: cif_fix_values 1715 2011-07-08 13:25:40Z adriana 
;
_cod_original_sg_symbol_H-M 'P 21/c'
_cod_database_code 2012063
_cod_database_fobs_code 2012063

loop_
_symmetry_equiv_pos_as_xyz
'x, y, z'
'-x, y+1/2, -z+1/2'
'-x, -y, -z'
'x, -y-1/2, z-1/2'

loop_
_atom_site_label
_atom_site_fract_x
_atom_site_fract_y
_atom_site_fract_z
_atom_site_U_iso_or_equiv
_atom_site_adp_type
_atom_site_calc_flag
_atom_site_refinement_flags
_atom_site_occupancy
_atom_site_disorder_assembly
_atom_site_disorder_group
_atom_site_type_symbol
C1 .11330(9) .79918(10) .15227(7) .01994(18) Uani d . 1 . . C
B2 .18872(12) .93738(12) .10912(10) .0299(3) Uani d . 1 . . B
B3 .17182(12) .93599(12) .23484(10) .0306(3) Uani d . 1 . . B
B4 .18679(12) .75911(13) .27811(8) .0258(2) Uani d . 1 . . B
B5 .21528(11) .65235(11) .18036(8) .0218(2) Uani d . 1 . . B
B6 .21632(11) .76201(13) .07613(8) .0243(2) Uani d . 1 . . B
C7 .31989(11) .97321(11) .21124(9) .0326(3) Uani d . 1 . . C
B8 .32415(13) .87657(14) .31775(9) .0318(3) Uani d . 1 . . B
B9 .35190(12) .70096(13) .28417(9) .0271(2) Uani d . 1 . . B
B10 .36966(12) .70236(13) .15896(9) .0262(2) Uani d . 1 . . B
B11 .35348(12) .87972(14) .11519(10) .0310(3) Uani d . 1 . . B
B12 .43674(12) .84214(13) .24368(9) .0283(2) Uani d . 1 . . B
C13 -.03650(9) .77803(9) .11114(7) .02143(19) Uani d . 1 . . C
C14 -.08867(11) .68737(11) .03010(9) .0295(2) Uani d . 1 . . C
C15 -.22652(11) .66869(12) -.00695(9) .0356(3) Uani d . 1 . . C
C16 -.31412(11) .73960(12) .03500(9) .0345(3) Uani d . 1 . . C
C17 -.26324(11) .82824(13) .11603(10) .0379(3) Uani d . 1 . . C
C18 -.12520(11) .84732(12) .15398(9) .0317(2) Uani d . 1 . . C
H2 .1344(13) 1.0149(15) .0611(9) .044(4) Uiso d . 1 . . H
H3 .1099(13) 1.0152(15) .2538(10) .046(4) Uiso d . 1 . . H
H4 .1232(13) .7210(14) .3219(9) .043(4) Uiso d . 1 . . H
H5 .1683(11) .5488(13) .1685(8) .029(3) Uiso d . 1 . . H
H6 .1721(12) .7259(13) .0002(9) .032(3) Uiso d . 1 . . H
H7 .3498(12) 1.0689(14) .2189(9) .039(3) Uiso d . 1 . . H
H8 .3610(13) .9281(14) .3913(10) .046(4) Uiso d . 1 . . H
H9 .4044(12) .6251(14) .3424(9) .038(3) Uiso d . 1 . . H
H10 .4335(12) .6257(13) .1320(9) .038(3) Uiso d . 1 . . H
H11 .4063(13) .9318(14) .0653(10) .045(4) Uiso d . 1 . . H
H12 .5409(12) .8710(14) .2736(9) .042(4) Uiso d . 1 . . H
H14 -.0284(13) .6428(14) -.0007(10) .040(4) Uiso d . 1 . . H
H15 -.2622(13) .6083(15) -.0682(10) .048(4) Uiso d . 1 . . H
H16 -.4081(13) .7236(13) .0110(9) .037(3) Uiso d . 1 . . H
H17 -.3205(14) .8783(16) .1505(11) .056(4) Uiso d . 1 . . H
H18 -.0924(12) .9114(14) .2080(10) .040(4) Uiso d . 1 . . H

loop_
_atom_site_aniso_label
_atom_site_aniso_U_11
_atom_site_aniso_U_22
_atom_site_aniso_U_33
_atom_site_aniso_U_12
_atom_site_aniso_U_13
_atom_site_aniso_U_23
C1 .0214(4) .0172(4) .0208(4) .0001(3) .0051(3) -.0002(3)
B2 .0246(5) .0232(5) .0382(7) -.0009(4) .0022(5) .0099(5)
B3 .0266(6) .0229(5) .0393(7) .0001(4) .0042(5) -.0093(5)
B4 .0291(5) .0293(5) .0186(5) -.0005(5) .0059(4) -.0029(4)
B5 .0252(5) .0196(5) .0203(5) .0023(4) .0059(4) .0000(4)
B6 .0224(5) .0310(6) .0196(5) -.0004(4) .0059(4) .0040(4)
C7 .0255(5) .0202(5) .0467(7) -.0024(4) .0010(4) .0008(4)
B8 .0298(6) .0332(6) .0286(6) -.0014(5) .0019(5) -.0097(5)
B9 .0285(6) .0269(5) .0228(5) .0019(4) .0020(4) .0024(4)
B10 .0236(5) .0282(5) .0262(5) .0028(4) .0057(4) .0005(4)
B11 .0227(5) .0351(6) .0336(6) -.0021(5) .0050(5) .0111(5)
B12 .0226(5) .0267(5) .0317(6) .0004(4) .0009(4) .0008(5)
C13 .0215(4) .0182(4) .0240(4) -.0005(3) .0053(3) .0006(3)
C14 .0250(5) .0259(5) .0365(6) .0011(4) .0067(4) -.0086(4)
C15 .0266(5) .0341(6) .0422(6) -.0036(4) .0032(5) -.0122(5)
C16 .0218(5) .0333(5) .0462(7) -.0016(4) .0059(4) -.0012(5)
C17 .0254(5) .0417(6) .0496(7) .0014(5) .0153(5) -.0096(5)
C18 .0270(5) .0340(5) .0355(6) -.0012(4) .0107(4) -.0105(5)

loop_
_atom_type_symbol
_atom_type_description
_atom_type_scat_dispersion_real
_atom_type_scat_dispersion_imag
_atom_type_scat_source
C C .0033 .0016 'International Tables Vol C Tables 4.2.6.8 and 6.1.1.4'
H H .0000 .0000 'International Tables Vol C Tables 4.2.6.8 and 6.1.1.4'
B B .0013 .0007 'International Tables Vol C Tables 4.2.6.8 and 6.1.1.4'

loop_
_geom_angle_atom_site_label_1
_geom_angle_atom_site_label_2
_geom_angle_atom_site_label_3
_geom_angle
_geom_angle_publ_flag
C13 C1 B2 119.41(8) no
C13 C1 B3 119.04(8) no
B2 C1 B3 62.84(8) no
C13 C1 B5 118.68(8) no
B2 C1 B5 112.52(8) no
B3 C1 B5 112.10(8) no
C13 C1 B6 119.25(8) no
B2 C1 B6 61.72(7) no
B3 C1 B6 113.02(8) no
B5 C1 B6 61.88(6) no
C13 C1 B4 117.90(8) no
B2 C1 B4 113.48(8) no
B3 C1 B4 61.67(7) no
B5 C1 B4 61.73(6) no
B6 C1 B4 112.90(8) no
C7 B2 C1 101.67(8) no
C7 B2 B6 104.57(8) no
C1 B2 B6 59.57(6) no
C7 B2 B11 58.84(7) no
C1 B2 B11 105.97(8) no
B6 B2 B11 60.00(7) no
C7 B2 B3 57.96(7) no
C1 B2 B3 58.77(7) no
B6 B2 B3 107.99(8) no
B11 B2 B3 107.66(9) no
C7 B3 C1 101.66(9) no
C7 B3 B8 59.62(7) no
C1 B3 B8 106.08(8) no
C7 B3 B4 105.20(8) no
C1 B3 B4 59.52(6) no
B8 B3 B4 60.07(7) no
C7 B3 B2 58.33(8) no
C1 B3 B2 58.39(6) no
B8 B3 B2 108.63(9) no
B4 B3 B2 108.08(8) no
C1 B4 B3 58.81(6) no
C1 B4 B8 105.37(9) no
B3 B4 B8 59.86(7) no
C1 B4 B5 58.90(6) no
B3 B4 B5 107.49(8) no
B8 B4 B5 107.67(9) no
C1 B4 B9 105.41(8) no
B3 B4 B9 107.59(9) no
B8 B4 B9 59.86(7) no
B5 B4 B9 59.91(7) no
C1 B5 B4 59.37(6) no
C1 B5 B10 105.88(8) no
B4 B5 B10 108.82(8) no
C1 B5 B9 105.98(8) no
B4 B5 B9 60.17(7) no
B10 B5 B9 60.53(7) no
C1 B5 B6 59.18(6) no
B4 B5 B6 108.76(8) no
B10 B5 B6 60.03(7) no
B9 B5 B6 108.61(8) no
C1 B6 B2 58.71(6) no
C1 B6 B11 105.47(8) no
B2 B6 B11 60.22(7) no
C1 B6 B10 105.56(8) no
B2 B6 B10 108.29(8) no
B11 B6 B10 60.18(7) no
C1 B6 B5 58.94(6) no
B2 B6 B5 107.67(8) no
B11 B6 B5 107.84(8) no
B10 B6 B5 59.86(7) no
B3 C7 B2 63.71(8) no
B3 C7 B12 114.50(9) no
B2 C7 B12 114.82(9) no
B3 C7 B11 115.60(9) no
B2 C7 B11 62.74(7) no
B12 C7 B11 62.84(7) no
B3 C7 B8 62.32(8) no
B2 C7 B8 115.26(9) no
B12 C7 B8 62.66(8) no
B11 C7 B8 115.09(9) no
C7 B8 B3 58.06(7) no
C7 B8 B4 104.01(8) no
B3 B8 B4 60.07(7) no
C7 B8 B9 104.10(9) no
B3 B8 B9 108.11(8) no
B4 B8 B9 60.30(7) no
C7 B8 B12 58.25(7) no
B3 B8 B12 107.33(9) no
B4 B8 B12 107.89(8) no
B9 B8 B12 59.90(7) no
B8 B9 B12 60.35(7) no
B8 B9 B5 107.66(8) no
B12 B9 B5 107.25(8) no
B8 B9 B4 59.84(7) no
B12 B9 B4 107.88(8) no
B5 B9 B4 59.92(7) no
B8 B9 B10 108.27(9) no
B12 B9 B10 59.81(7) no
B5 B9 B10 59.66(7) no
B4 B9 B10 107.92(8) no
B5 B10 B6 60.11(6) no
B5 B10 B12 107.30(9) no
B6 B10 B12 107.73(9) no
B5 B10 B11 107.73(8) no
B6 B10 B11 59.79(7) no
B12 B10 B11 60.12(7) no
B5 B10 B9 59.81(7) no
B6 B10 B9 108.11(9) no
B12 B10 B9 59.72(7) no
B11 B10 B9 108.06(9) no
C7 B11 B6 104.08(9) no
C7 B11 B2 58.42(7) no
B6 B11 B2 59.78(7) no
C7 B11 B10 104.29(9) no
B6 B11 B10 60.03(7) no
B2 B11 B10 107.83(9) no
C7 B11 B12 58.53(7) no
B6 B11 B12 107.75(9) no
B2 B11 B12 107.71(10) no
B10 B11 B12 59.89(7) no
C7 B12 B9 104.63(9) no
C7 B12 B10 104.44(8) no
B9 B12 B10 60.46(7) no
C7 B12 B8 59.09(7) no
B9 B12 B8 59.75(7) no
B10 B12 B8 108.31(9) no
C7 B12 B11 58.63(7) no
B9 B12 B11 108.55(8) no
B10 B12 B11 59.99(7) no
B8 B12 B11 108.67(9) no
C18 C13 C14 118.45(10) yes
C18 C13 C1 120.71(9) yes
C14 C13 C1 120.83(9) yes
C15 C14 C13 120.30(11) yes
C16 C15 C14 120.92(10) yes
C15 C16 C17 119.15(11) yes
C16 C17 C18 120.38(11) yes
C13 C18 C17 120.80(10) yes
C7 B2 H2 123.6(7) no
C1 B2 H2 122.6(7) no
B6 B2 H2 126.6(7) no
B11 B2 H2 126.2(7) no
B3 B2 H2 116.0(7) no
C7 B3 H3 122.7(7) no
C1 B3 H3 124.5(7) no
B8 B3 H3 123.8(7) no
B4 B3 H3 125.8(7) no
B2 B3 H3 117.4(7) no
C1 B4 H4 118.0(7) no
B3 B4 H4 119.8(7) no
B8 B4 H4 127.2(7) no
B5 B4 H4 119.6(7) no
B9 B4 H4 127.1(7) no
C1 B5 H5 118.1(6) no
B4 B5 H5 117.8(6) no
B10 B5 H5 127.2(6) no
B9 B5 H5 125.5(6) no
B6 B5 H5 120.6(6) no
C1 B6 H6 119.2(6) no
B2 B6 H6 119.6(6) no
B11 B6 H6 125.9(7) no
B10 B6 H6 126.2(6) no
B5 B6 H6 120.4(7) no
B3 C7 H7 117.4(8) no
B2 C7 H7 116.3(7) no
B12 C7 H7 118.5(7) no
B11 C7 H7 116.7(8) no
B8 C7 H7 118.7(8) no
C7 B8 H8 118.3(7) no
B3 B8 H8 118.5(7) no
B4 B8 H8 127.7(7) no
B9 B8 H8 128.4(7) no
B12 B8 H8 119.8(7) no
B8 B9 H9 120.3(7) no
B12 B9 H9 122.2(7) no
B5 B9 H9 122.8(7) no
B4 B9 H9 120.7(6) no
B10 B9 H9 123.2(7) no
B5 B10 H10 122.0(6) no
B6 B10 H10 120.2(6) no
B12 B10 H10 123.0(6) no
B11 B10 H10 120.8(6) no
B9 B10 H10 123.2(6) no
C7 B11 H11 119.6(7) no
B6 B11 H11 125.9(7) no
B2 B11 H11 118.0(7) no
B10 B11 H11 128.0(7) no
B12 B11 H11 121.4(7) no
C7 B12 H12 118.7(7) no
B9 B12 H12 127.0(7) no
B10 B12 H12 127.5(7) no
B8 B12 H12 118.7(7) no
B11 B12 H12 119.3(7) no
C15 C14 H14 121.2(8) no
C13 C14 H14 118.4(8) no
C16 C15 H15 119.9(8) no
C14 C15 H15 119.0(8) no
C15 C16 H16 120.5(8) no
C17 C16 H16 120.3(8) no
C16 C17 H17 122.7(9) no
C18 C17 H17 116.9(9) no
C13 C18 H18 120.1(8) no
C17 C18 H18 119.1(8) no

loop_
_geom_bond_atom_site_label_1
_geom_bond_atom_site_label_2
_geom_bond_site_symmetry_2
_geom_bond_distance
_geom_bond_publ_flag
C1 C13 . 1.5095(13) yes
C1 B2 . 1.7100(15) yes
C1 B3 . 1.7170(15) yes
C1 B5 . 1.7212(14) yes
C1 B6 . 1.7254(15) yes
C1 B4 . 1.7297(15) yes
B2 C7 . 1.6961(17) yes
B2 B6 . 1.7622(18) yes
B2 B11 . 1.7699(18) yes
B2 B3 . 1.787(2) yes
B3 C7 . 1.6893(18) yes
B3 B8 . 1.7628(18) yes
B3 B4 . 1.7666(17) yes
B4 B8 . 1.7667(18) n
B4 B5 . 1.7703(16) yes
B4 B9 . 1.7749(18) n
B5 B10 . 1.7675(17) n
B5 B9 . 1.7702(17) n
B5 B6 . 1.7720(15) yes
B6 B11 . 1.7661(17) n
B6 B10 . 1.7705(16) n
C7 B12 . 1.7020(16) yes
C7 B11 . 1.7038(19) yes
C7 B8 . 1.7173(18) yes
B8 B9 . 1.7671(18) n
B8 B12 . 1.7778(19) yes
B9 B12 . 1.7697(18) n
B9 B10 . 1.7829(18) n
B10 B12 . 1.7714(17) n
B10 B11 . 1.7731(18) n
B11 B12 . 1.7755(18) yes
C13 C18 . 1.3852(14) yes
C13 C14 . 1.3913(14) yes
C14 C15 . 1.3872(15) yes
C15 C16 . 1.3762(17) yes
C16 C17 . 1.3775(17) yes
C17 C18 . 1.3905(16) yes
B2 H2 . 1.041(13) no
B3 H3 . 1.064(14) no
B4 H4 . 1.070(13) no
B5 H5 . 1.085(12) no
B6 H6 . 1.074(12) no
C7 H7 . .952(13) no
B8 H8 . 1.092(13) no
B9 H9 . 1.100(12) no
B10 H10 . 1.111(12) no
B11 H11 . 1.104(13) no
B12 H12 . 1.078(12) no
C14 H14 . .945(13) no
C15 H15 . 1.000(14) no
C16 H16 . .949(12) no
C17 H17 . .978(15) no
C18 H18 . .946(13) no
